data_7234661
loop_
_publ_author_name
'Miroslaw Maczka'
'Anna Gagor'
'Nathalia Leal Marinho Costa'
'Waldeci Paraguassu'
'Adam Sieradzki'
'Adam Pikul'

_publ_section_title
;
 Temperature- and pressure-induced phase transitions in the niccolite-type
 formate framework of [H3N(CH3)4NH3][Mn2(HCOO)6]
;
_journal_name_full 'Journal of Materials Chemistry C'
_journal_page_first 3185
_journal_page_last 3194
_journal_paper_doi 10.1039/C6TC00611F
_journal_volume 4
_journal_year 2016
_chemical_formula_sum 'C10 H20 Mn2 N2 O12'
_chemical_formula_weight 470.16
_space_group_crystal_system monoclinic
_space_group_IT_number 9
_space_group_name_Hall 'C -2yc'
_space_group_name_H-M_alt 'C 1 c 1'
_atom_sites_solution_hydrogens geom
_cell_angle_alpha 90
_cell_angle_beta 90.060(2)
_cell_angle_gamma 90
_cell_formula_units_Z 4
_cell_length_a 8.5477(2)
_cell_length_b 15.2820(3)
_cell_length_c 13.6085(3)
_cell_measurement_reflns_used 6099
_cell_measurement_temperature 90.0(4)
_cell_measurement_theta_max 29.2120
_cell_measurement_theta_min 2.6640
_cell_volume 1777.62(7)
_computing_cell_refinement 'CrysAlisPro 1.171.38.41 (Rigaku OD, 2015)'
_computing_data_collection 'CrysAlisPro 1.171.38.41 (Rigaku OD, 2015)'
_computing_data_reduction 'CrysAlisPro 1.171.38.41 (Rigaku OD, 2015)'
_computing_structure_refinement 'SHELXL-2014/7 (Sheldrick, 2014)'
_diffrn_ambient_environment N~2~
_diffrn_ambient_temperature 90.0(4)
_diffrn_detector 'CCD plate'
_diffrn_detector_area_resol_mean 10.6249
_diffrn_detector_type Atlas
_diffrn_measured_fraction_theta_full 0.993
_diffrn_measured_fraction_theta_max 0.874
_diffrn_measurement_device 'four-circle diffractometer'
_diffrn_measurement_device_type 'Xcalibur, Atlas'
_diffrn_radiation_monochromator graphite
_diffrn_radiation_probe x-ray
_diffrn_radiation_type 'Mo K\a'
_diffrn_radiation_wavelength 0.71073
_diffrn_reflns_av_R_equivalents 0.0383
_diffrn_reflns_av_unetI/netI 0.0410
_diffrn_reflns_Laue_measured_fraction_full 0.993
_diffrn_reflns_Laue_measured_fraction_max 0.874
_diffrn_reflns_limit_h_max 11
_diffrn_reflns_limit_h_min -11
_diffrn_reflns_limit_k_max 19
_diffrn_reflns_limit_k_min -19
_diffrn_reflns_limit_l_max 17
_diffrn_reflns_limit_l_min -18
_diffrn_reflns_number 10570
_diffrn_reflns_point_group_measured_fraction_full 0.993
_diffrn_reflns_point_group_measured_fraction_max 0.874
_diffrn_reflns_theta_full 27.000
_diffrn_reflns_theta_max 29.551
_diffrn_reflns_theta_min 2.666
_diffrn_source 'fine-focus sealed X-ray tube'
_diffrn_source_type 'Enhance (Mo) X-ray Source'
_exptl_absorpt_coefficient_mu 1.484
_exptl_absorpt_correction_T_max 1.00000
_exptl_absorpt_correction_T_min 0.90922
_exptl_absorpt_correction_type multi-scan
_exptl_absorpt_process_details
;
CrysAlisPro 1.171.38.41 (Rigaku Oxford Diffraction, 2015)
Empirical absorption correction using spherical harmonics,
 implemented in SCALE3 ABSPACK scaling algorithm.
;
_exptl_crystal_density_diffrn 1.757
_exptl_crystal_description prism
_exptl_crystal_F_000 960
_exptl_crystal_size_max 0.20
_exptl_crystal_size_mid 0.18
_exptl_crystal_size_min 0.16
_refine_diff_density_max 0.287
_refine_diff_density_min -0.307
_refine_diff_density_rms 0.072
_refine_ls_abs_structure_details
;
 Refined as an inversion twin.
;
_refine_ls_abs_structure_Flack 0.404(19)
_refine_ls_extinction_coef .
_refine_ls_extinction_method none
_refine_ls_goodness_of_fit_ref 1.032
_refine_ls_hydrogen_treatment constr
_refine_ls_matrix_type full
_refine_ls_number_parameters 239
_refine_ls_number_reflns 3860
_refine_ls_number_restraints 10
_refine_ls_restrained_S_all 1.033
_refine_ls_R_factor_all 0.0281
_refine_ls_R_factor_gt 0.0255
_refine_ls_shift/su_max 0.001
_refine_ls_shift/su_mean 0.000
_refine_ls_structure_factor_coef Fsqd
_refine_ls_weighting_details 'w=1/[\s^2^(Fo^2^)+(0.0220P)^2^] where P=(Fo^2^+2Fc^2^)/3'
_refine_ls_weighting_scheme calc
_refine_ls_wR_factor_gt 0.0539
_refine_ls_wR_factor_ref 0.0554
_reflns_Friedel_coverage 0.996
_reflns_Friedel_fraction_full 0.993
_reflns_Friedel_fraction_max 0.874
_reflns_number_gt 3638
_reflns_number_total 3860
_reflns_threshold_expression 'I > 2\s(I)'
_cod_data_source_file J-Mater-Chem-C-2016-4-3185.cif
_cod_data_source_block 90K
_cod_original_cell_volume 1777.61(7)
_cod_original_sg_symbol_H-M 'C c'
_cod_database_code 7234661
_shelx_space_group_comment
;
The symmetry employed for this shelxl refinement is uniquely defined
by the following loop, which should always be used as a source of
symmetry information in preference to the above space-group names.
They are only intended as comments.
;
_oxdiff_exptl_absorpt_empirical_full_min 0.905
_oxdiff_exptl_absorpt_empirical_full_max 1.113
_oxdiff_exptl_absorpt_empirical_details
;
Empirical correction (ABSPACK) includes:
- Absorption correction using spherical harmonics
- Frame scaling
;

loop_
_space_group_symop_operation_xyz
'x, y, z'
'x, -y, z+1/2'
'x+1/2, y+1/2, z'
'x+1/2, -y+1/2, z+1/2'

loop_
_atom_site_label
_atom_site_type_symbol
_atom_site_fract_x
_atom_site_fract_y
_atom_site_fract_z
_atom_site_U_iso_or_equiv
_atom_site_adp_type
_atom_site_occupancy
_atom_site_site_symmetry_order
_atom_site_calc_flag
_atom_site_refinement_flags_posn
_atom_site_refinement_flags_adp
_atom_site_refinement_flags_occupancy
_atom_site_disorder_assembly
_atom_site_disorder_group
Mn1 Mn 0.21792(8) 0.83650(2) 0.98797(5) 0.00698(10) Uani 1 1 d . . . . .
Mn2 Mn 0.21761(8) 0.50143(4) 0.73529(5) 0.00732(10) Uani 1 1 d . . . . .
O1 O 0.3053(3) 0.93129(17) 0.88103(18) 0.0110(6) Uani 1 1 d . . . . .
O2 O 0.1371(3) 0.94165(18) 1.08493(17) 0.0109(6) Uani 1 1 d . . . . .
O3 O 0.3089(3) 0.73669(17) 0.88980(18) 0.0118(6) Uani 1 1 d . . . . .
O4 O 0.1319(3) 0.74154(17) 1.09681(18) 0.0121(6) Uani 1 1 d . . . . .
O5 O 0.4469(3) 0.83260(16) 1.0514(2) 0.0129(6) Uani 1 1 d . . . . .
O6 O -0.0030(3) 0.83214(15) 0.9091(2) 0.0120(6) Uani 1 1 d . . . . .
O7 O 0.4414(3) 0.49016(16) 0.66053(19) 0.0120(6) Uani 1 1 d . . . . .
O8 O 0.3222(3) 0.60573(17) 0.81995(18) 0.0142(6) Uani 1 1 d . . . . .
O9 O -0.0077(3) 0.50869(16) 0.80788(19) 0.0121(6) Uani 1 1 d . . . . .
O10 O 0.1084(3) 0.39475(16) 0.65239(17) 0.0119(6) Uani 1 1 d . . . . .
O11 O 0.1351(3) 0.59806(19) 0.6329(2) 0.0159(6) Uani 1 1 d . . . . .
O12 O 0.2959(3) 0.39509(17) 0.83302(18) 0.0114(6) Uani 1 1 d . . . . .
C1 C 0.2475(5) 0.6663(2) 0.8598(3) 0.0116(9) Uani 1 1 d . . . . .
H1 H 0.1402 0.6592 0.8679 0.014 Uiso 1 1 calc R U . . .
C2 C 0.1781(5) 0.6640(2) 1.1051(3) 0.0105(9) Uani 1 1 d . . . . .
H2 H 0.2708 0.6488 1.0739 0.013 Uiso 1 1 calc R U . . .
C3 C -0.0716(4) 0.8965(2) 0.8729(3) 0.0103(7) Uani 1 1 d . . . . .
H3 H -0.0202 0.9501 0.8757 0.012 Uiso 1 1 calc R U . . .
C4 C 0.4962(4) 0.8791(2) 1.1192(3) 0.0122(8) Uani 1 1 d . . . . .
H4 H 0.4229 0.8989 1.1644 0.015 Uiso 1 1 calc R U . . .
C5 C -0.0030(4) 0.9458(2) 1.1147(3) 0.0110(7) Uani 1 1 d . . . . .
H5 H -0.0685 0.8986 1.1019 0.013 Uiso 1 1 calc R U . . .
C6 C 0.4394(4) 0.9649(2) 0.8777(3) 0.0137(8) Uani 1 1 d . . . . .
H6 H 0.5046 0.9564 0.9317 0.016 Uiso 1 1 calc R U . . .
C11 C 0.2079(4) 0.8175(2) 0.6368(2) 0.0140(8) Uani 1 1 d . . . . .
H11A H 0.0953 0.8186 0.6454 0.017 Uiso 1 1 calc R U . . .
H11B H 0.2496 0.7702 0.6765 0.017 Uiso 1 1 calc R U . . .
C12 C 0.2454(4) 0.8006(2) 0.5291(2) 0.0128(6) Uani 1 1 d D . . . .
H12A H 0.3575 0.8051 0.5198 0.015 Uiso 1 1 calc R U . . .
H12B H 0.2145 0.7413 0.5125 0.015 Uiso 1 1 calc R U . . .
C13 C 0.1641(4) 0.8635(2) 0.4598(2) 0.0138(7) Uani 1 1 d D U . . .
H13A H 0.1987 0.9225 0.4747 0.017 Uiso 1 1 calc R U . . .
H13B H 0.0523 0.8609 0.4715 0.017 Uiso 1 1 calc R U . . .
C14 C 0.1942(4) 0.8452(2) 0.3511(3) 0.0145(8) Uani 1 1 d D . . . .
H14A H 0.1537 0.8932 0.3120 0.017 Uiso 1 1 calc R U . . .
H14B H 0.3061 0.8415 0.3399 0.017 Uiso 1 1 calc R U . . .
N1 N 0.1183(3) 0.76175(17) 0.31921(19) 0.0113(5) Uani 1 1 d . . . . .
H1A H 0.1755 0.7166 0.3397 0.017 Uiso 1 1 calc R U . . .
H1B H 0.1114 0.7607 0.2539 0.017 Uiso 1 1 calc R U . . .
H1C H 0.0229 0.7583 0.3449 0.017 Uiso 1 1 calc R U . . .
N2 N 0.2757(3) 0.90242(17) 0.67138(19) 0.0112(5) Uani 1 1 d . . . . .
H2A H 0.2292 0.9465 0.6400 0.017 Uiso 1 1 calc R U . . .
H2B H 0.3779 0.9034 0.6589 0.017 Uiso 1 1 calc R U . . .
H2C H 0.2604 0.9079 0.7357 0.017 Uiso 1 1 calc R U . . .

loop_
_atom_site_aniso_label
_atom_site_aniso_U_11
_atom_site_aniso_U_22
_atom_site_aniso_U_33
_atom_site_aniso_U_23
_atom_site_aniso_U_13
_atom_site_aniso_U_12
Mn1 0.00667(17) 0.0068(2) 0.00746(18) -0.0002(2) 0.00017(12) 0.0000(2)
Mn2 0.00685(18) 0.0069(2) 0.00817(18) 0.00020(14) 0.00013(13) -0.00015(13)
O1 0.0085(13) 0.0128(15) 0.0117(14) 0.0005(10) 0.0016(10) -0.0034(10)
O2 0.0099(13) 0.0102(14) 0.0125(13) -0.0028(10) 0.0024(10) 0.0008(9)
O3 0.0118(13) 0.0096(14) 0.0140(13) -0.0044(10) 0.0007(10) -0.0014(10)
O4 0.0147(14) 0.0110(15) 0.0106(13) 0.0030(10) -0.0004(10) -0.0004(10)
O5 0.0123(14) 0.0132(17) 0.0133(14) -0.0031(10) -0.0033(11) 0.0000(9)
O6 0.0092(14) 0.0123(17) 0.0145(13) 0.0025(10) -0.0025(10) 0.0005(9)
O7 0.0093(16) 0.0133(16) 0.0133(15) 0.0014(11) 0.0023(11) -0.0023(10)
O8 0.0112(14) 0.0122(15) 0.0191(15) -0.0050(11) 0.0001(11) 0.0001(11)
O9 0.0116(16) 0.0104(16) 0.0144(15) 0.0023(10) 0.0040(12) 0.0005(9)
O10 0.0113(14) 0.0097(15) 0.0148(14) -0.0043(11) -0.0006(11) -0.0006(11)
O11 0.0103(14) 0.0185(16) 0.0187(15) 0.0084(12) -0.0013(11) 0.0010(11)
O12 0.0074(13) 0.0127(15) 0.0140(13) 0.0025(11) -0.0019(10) -0.0018(10)
C1 0.012(2) 0.010(2) 0.0130(18) 0.0005(14) -0.0006(15) 0.0006(13)
C2 0.009(2) 0.017(2) 0.0063(17) 0.0003(14) -0.0012(14) 0.0023(14)
C3 0.0114(17) 0.0084(19) 0.0112(16) 0.0008(13) -0.0006(12) -0.0011(13)
C4 0.0124(17) 0.013(2) 0.0111(17) 0.0024(14) 0.0016(13) 0.0004(14)
C5 0.0093(17) 0.0099(18) 0.0136(17) 0.0009(14) 0.0016(13) -0.0014(13)
C6 0.0145(18) 0.015(2) 0.0117(17) 0.0000(15) -0.0011(13) 0.0021(14)
C11 0.0186(19) 0.0128(19) 0.0106(16) 0.0000(14) -0.0020(13) -0.0037(14)
C12 0.0104(15) 0.0113(17) 0.0168(16) -0.0023(14) -0.0009(12) -0.0006(12)
C13 0.0157(14) 0.0122(16) 0.0133(14) -0.0035(12) -0.0011(11) -0.0009(12)
C14 0.0155(19) 0.014(2) 0.0140(17) 0.0004(15) -0.0004(13) -0.0034(14)
N1 0.0101(12) 0.0126(15) 0.0111(13) -0.0016(11) -0.0013(10) 0.0022(10)
N2 0.0113(12) 0.0133(15) 0.0090(12) -0.0019(11) -0.0012(10) 0.0015(10)

loop_
_atom_type_symbol
_atom_type_description
_atom_type_scat_dispersion_real
_atom_type_scat_dispersion_imag
_atom_type_scat_source
C C 0.0033 0.0016 'International Tables Vol C Tables 4.2.6.8 and 6.1.1.4'
H H 0.0000 0.0000 'International Tables Vol C Tables 4.2.6.8 and 6.1.1.4'
N N 0.0061 0.0033 'International Tables Vol C Tables 4.2.6.8 and 6.1.1.4'
O O 0.0106 0.0060 'International Tables Vol C Tables 4.2.6.8 and 6.1.1.4'
Mn Mn 0.3368 0.7283 'International Tables Vol C Tables 4.2.6.8 and 6.1.1.4'

loop_
_geom_angle_atom_site_label_1
_geom_angle_atom_site_label_2
_geom_angle_atom_site_label_3
_geom_angle
_geom_angle_site_symmetry_1
_geom_angle_site_symmetry_3
O5 Mn1 O6 173.29(11) . .
O5 Mn1 O3 84.24(10) . .
O6 Mn1 O3 89.26(10) . .
O5 Mn1 O1 88.45(10) . .
O6 Mn1 O1 89.42(10) . .
O3 Mn1 O1 86.11(10) . .
O5 Mn1 O2 93.85(10) . .
O6 Mn1 O2 92.56(10) . .
O3 Mn1 O2 176.88(10) . .
O1 Mn1 O2 91.37(7) . .
O5 Mn1 O4 90.99(10) . .
O6 Mn1 O4 91.16(10) . .
O3 Mn1 O4 94.12(7) . .
O1 Mn1 O4 179.38(12) . .
O2 Mn1 O4 88.38(10) . .
O11 Mn2 O8 88.47(10) . .
O11 Mn2 O9 88.29(10) . .
O8 Mn2 O9 94.93(9) . .
O11 Mn2 O7 92.19(10) . .
O8 Mn2 O7 86.83(10) . .
O9 Mn2 O7 178.18(12) . .
O11 Mn2 O10 92.23(11) . .
O8 Mn2 O10 178.68(11) . .
O9 Mn2 O10 83.97(9) . .
O7 Mn2 O10 94.25(9) . .
O11 Mn2 O12 175.88(13) . .
O8 Mn2 O12 95.62(11) . .
O9 Mn2 O12 91.79(9) . .
O7 Mn2 O12 87.60(10) . .
O10 Mn2 O12 83.69(9) . .
C6 O1 Mn1 127.5(2) . .
C5 O2 Mn1 122.0(3) . .
C1 O3 Mn1 130.3(2) . .
C2 O4 Mn1 125.3(2) . .
C4 O5 Mn1 126.5(2) . .
C3 O6 Mn1 125.4(3) . .
C5 O7 Mn2 120.4(2) 4_564 .
C1 O8 Mn2 124.6(3) . .
C6 O9 Mn2 130.0(2) 3_445 .
C2 O10 Mn2 126.4(3) 2_564 .
C4 O11 Mn2 126.7(2) 4_464 .
C3 O12 Mn2 121.4(2) 3_545 .
O8 C1 O3 123.9(4) . .
O8 C1 H1 118.0 . .
O3 C1 H1 118.0 . .
O10 C2 O4 124.9(4) 2_565 .
O10 C2 H2 117.6 2_565 .
O4 C2 H2 117.6 . .
O6 C3 O12 125.5(3) . 3_455
O6 C3 H3 117.3 . .
O12 C3 H3 117.3 3_455 .
O5 C4 O11 126.3(3) . 4_565
O5 C4 H4 116.9 . .
O11 C4 H4 116.9 4_565 .
O7 C5 O2 124.0(4) 4_465 .
O7 C5 H5 118.0 4_465 .
O2 C5 H5 118.0 . .
O9 C6 O1 125.4(4) 3 .
O9 C6 H6 117.3 3 .
O1 C6 H6 117.3 . .
N2 C11 C12 111.6(3) . .
N2 C11 H11A 109.3 . .
C12 C11 H11A 109.3 . .
N2 C11 H11B 109.3 . .
C12 C11 H11B 109.3 . .
H11A C11 H11B 108.0 . .
C13 C12 C11 113.2(3) . .
C13 C12 H12A 108.9 . .
C11 C12 H12A 108.9 . .
C13 C12 H12B 108.9 . .
C11 C12 H12B 108.9 . .
H12A C12 H12B 107.8 . .
C12 C13 C14 114.1(3) . .
C12 C13 H13A 108.7 . .
C14 C13 H13A 108.7 . .
C12 C13 H13B 108.7 . .
C14 C13 H13B 108.7 . .
H13A C13 H13B 107.6 . .
N1 C14 C13 111.3(3) . .
N1 C14 H14A 109.4 . .
C13 C14 H14A 109.4 . .
N1 C14 H14B 109.4 . .
C13 C14 H14B 109.4 . .
H14A C14 H14B 108.0 . .
C14 N1 H1A 109.5 . .
C14 N1 H1B 109.5 . .
H1A N1 H1B 109.5 . .
C14 N1 H1C 109.5 . .
H1A N1 H1C 109.5 . .
H1B N1 H1C 109.5 . .
C11 N2 H2A 109.5 . .
C11 N2 H2B 109.5 . .
H2A N2 H2B 109.5 . .
C11 N2 H2C 109.5 . .
H2A N2 H2C 109.5 . .
H2B N2 H2C 109.5 . .

loop_
_geom_bond_atom_site_label_1
_geom_bond_atom_site_label_2
_geom_bond_distance
_geom_bond_site_symmetry_2
Mn1 O5 2.138(3) .
Mn1 O6 2.170(3) .
Mn1 O3 2.173(3) .
Mn1 O1 2.187(3) .
Mn1 O2 2.192(3) .
Mn1 O4 2.202(3) .
Mn2 O11 2.148(3) .
Mn2 O8 2.159(3) .
Mn2 O9 2.170(2) .
Mn2 O7 2.176(2) .
Mn2 O10 2.190(2) .
Mn2 O12 2.203(3) .
O1 C6 1.257(5) .
O2 C5 1.267(4) .
O3 C1 1.264(4) .
O4 C2 1.255(4) .
O5 C4 1.237(5) .
O6 C3 1.246(4) .
O7 C5 1.254(4) 4_564
O8 C1 1.250(4) .
O9 C6 1.248(4) 3_445
O10 C2 1.255(4) 2_564
O11 C4 1.251(4) 4_464
O12 C3 1.255(4) 3_545
C1 H1 0.9300 .
C2 O10 1.255(4) 2_565
C2 H2 0.9300 .
C3 O12 1.255(4) 3_455
C3 H3 0.9300 .
C4 O11 1.251(4) 4_565
C4 H4 0.9300 .
C5 O7 1.254(4) 4_465
C5 H5 0.9300 .
C6 O9 1.248(4) 3
C6 H6 0.9300 .
C11 N2 1.496(4) .
C11 C12 1.523(5) .
C11 H11A 0.9700 .
C11 H11B 0.9700 .
C12 C13 1.515(4) .
C12 H12A 0.9700 .
C12 H12B 0.9700 .
C13 C14 1.528(5) .
C13 H13A 0.9700 .
C13 H13B 0.9700 .
C14 N1 1.494(4) .
C14 H14A 0.9700 .
C14 H14B 0.9700 .
N1 H1A 0.8900 .
N1 H1B 0.8900 .
N1 H1C 0.8900 .
N2 H2A 0.8900 .
N2 H2B 0.8900 .
N2 H2C 0.8900 .

loop_
_geom_hbond_atom_site_label_D
_geom_hbond_atom_site_label_H
_geom_hbond_atom_site_label_A
_geom_hbond_distance_DH
_geom_hbond_distance_HA
_geom_hbond_distance_DA
_geom_hbond_angle_DHA
_geom_hbond_site_symmetry_A
N1 H1A O12 0.89 2.00 2.843(4) 158.7 2_564
N1 H1B O4 0.89 2.17 3.045(3) 169.2 1_554
N1 H1C O3 0.89 1.93 2.817(3) 172.6 4_464
N2 H2A O2 0.89 2.03 2.908(4) 171.3 2_574
N2 H2A O7 0.89 2.57 3.160(4) 124.9 3_455
N2 H2B O10 0.89 1.98 2.859(3) 170.4 3
N2 H2C O1 0.89 2.04 2.897(4) 160.1 .
